data_7157274
loop_
_publ_author_name
'Eitzinger, Andreas'
'Bri\`ere, Jean-Fran\,cois'
'Cahard, Dominique'
'Waser, Mario'

_publ_section_title
;
 Enantioselective catalytic synthesis of
 \a-aryl-\a-SCF<sub>3</sub>-\b<sup>2,2</sup>-amino acids.
;
_journal_issue 3
_journal_name_full 'Organic &amp; biomolecular chemistry'
_journal_page_first 405
_journal_page_last 408
_journal_paper_doi 10.1039/c9ob02666e
_journal_volume 18
_journal_year 2020
_chemical_formula_sum 'C16 H11 F N2 O2'
_chemical_formula_weight 282.27
_chemical_name_common EIT_DB_004_01
_space_group_crystal_system monoclinic
_space_group_IT_number 14
_space_group_name_Hall '-P 2yn'
_space_group_name_H-M_alt 'P 1 21/n 1'
_atom_sites_solution_hydrogens geom
_audit_update_record
;
2019-05-07 deposited with the CCDC.	2019-12-26 downloaded from the CCDC.
;
_cell_angle_alpha 90
_cell_angle_beta 97.796(3)
_cell_angle_gamma 90
_cell_formula_units_Z 4
_cell_length_a 8.0852(7)
_cell_length_b 7.8019(6)
_cell_length_c 21.7718(19)
_cell_measurement_reflns_used 796
_cell_measurement_temperature 296.(2)
_cell_measurement_theta_max 19.4789
_cell_measurement_theta_min 1.9488
_cell_volume 1360.7(2)
_computing_cell_refinement 'APEX3 v2017.3-0 (Bruker AXS)'
_computing_data_collection 'Bruker Instrument Service vV6.2.6'
_computing_data_reduction 'SAINT V8.38A (Bruker AXS Inc., 2017)'
_computing_molecular_graphics 'shelXle (C.B. Huebschle, rev 833)'
_computing_publication_material 'publCIF, Diamond 3.2k'
_computing_structure_refinement 'SHELXL-2016/6 (Sheldrick, 2016)'
_computing_structure_solution 'SHELXT 2014/5 (Sheldrick, 2014)'
_diffrn_ambient_temperature 296.(2)
_diffrn_detector_area_resol_mean 10.4167
_diffrn_measured_fraction_theta_full 0.999
_diffrn_measured_fraction_theta_max 0.999
_diffrn_measurement_device_type 'Bruker D8 Quest Eco'
_diffrn_measurement_method omega
_diffrn_radiation_monochromator graphite
_diffrn_radiation_type 'Mo K\a'
_diffrn_radiation_wavelength 0.71073
_diffrn_reflns_av_R_equivalents 0.0326
_diffrn_reflns_av_unetI/netI 0.0156
_diffrn_reflns_limit_h_max 9
_diffrn_reflns_limit_h_min -9
_diffrn_reflns_limit_k_max 9
_diffrn_reflns_limit_k_min -9
_diffrn_reflns_limit_l_max 26
_diffrn_reflns_limit_l_min -26
_diffrn_reflns_number 39934
_diffrn_reflns_theta_full 25.35
_diffrn_reflns_theta_max 25.35
_diffrn_reflns_theta_min 2.78
_diffrn_source Mo
_diffrn_source_type 'sealed tube'
_exptl_absorpt_coefficient_mu 0.102
_exptl_absorpt_correction_T_max 0.93
_exptl_absorpt_correction_T_min 0.83
_exptl_absorpt_correction_type multi-scan
_exptl_absorpt_process_details
;
SADABS-2016/2 - Bruker AXS area detector scaling and absorption correction
;
_exptl_crystal_colour 'clear colourless'
_exptl_crystal_density_diffrn 1.378
_exptl_crystal_density_method 'not measured'
_exptl_crystal_description block
_exptl_crystal_F_000 584
_exptl_crystal_size_max 0.888
_exptl_crystal_size_mid 0.843
_exptl_crystal_size_min 0.754
_refine_diff_density_max 0.199
_refine_diff_density_min -0.173
_refine_ls_extinction_coef 0.043(4)
_refine_ls_extinction_method 'SHELXL-2016/6 (Sheldrick 2016)'
_refine_ls_goodness_of_fit_ref 1.068
_refine_ls_hydrogen_treatment constr
_refine_ls_matrix_type full
_refine_ls_number_parameters 192
_refine_ls_number_reflns 2499
_refine_ls_number_restraints 0
_refine_ls_restrained_S_all 1.068
_refine_ls_R_factor_all 0.0523
_refine_ls_R_factor_gt 0.0417
_refine_ls_shift/su_max 0.000
_refine_ls_shift/su_mean 0.000
_refine_ls_structure_factor_coef Fsqd
_refine_ls_weighting_details 'w=1/[\s^2^(Fo^2^)+(0.0494P)^2^+0.4302P] where P=(Fo^2^+2Fc^2^)/3'
_refine_ls_weighting_scheme calc
_refine_ls_wR_factor_gt 0.0993
_refine_ls_wR_factor_ref 0.1099
_reflns_number_gt 2070
_reflns_number_total 2499
_reflns_threshold_expression 'I > 2\s(I)'
_cod_data_source_file c9ob02666e2.cif
_cod_data_source_block FAKMAG_EITDB00401
_cod_depositor_comments 'Adding full bibliography for 7157274.cif.'
_cod_database_code 7157274
_publcif_funding_html
;
;

loop_
_space_group_symop_operation_xyz
'x, y, z'
'-x+1/2, y+1/2, -z+1/2'
'-x, -y, -z'
'x-1/2, -y-1/2, z-1/2'

loop_
_atom_site_type_symbol
_atom_site_label
_atom_site_fract_x
_atom_site_fract_y
_atom_site_fract_z
_atom_site_U_iso_or_equiv
_atom_site_adp_type
_atom_site_calc_flag
_atom_site_refinement_flags_adp
_atom_site_refinement_flags_posn
_atom_site_occupancy
F F1 0.42778(12) 0.63827(15) 0.47494(5) 0.0656(3) Uani d . . 1
C C1 0.30151(19) 0.7284(2) 0.43898(7) 0.0452(4) Uani d . . 1
N N1 0.23909(16) 0.63471(18) 0.38447(6) 0.0467(4) Uani d . . 1
O O1 -0.01337(15) 0.53004(19) 0.33836(6) 0.0667(4) Uani d . . 1
O O2 0.61511(18) 0.51277(19) 0.19367(6) 0.0700(4) Uani d . . 1
C C2 0.15210(19) 0.7484(2) 0.47278(7) 0.0432(4) Uani d . . 1
N N2 0.4378(2) 1.0185(2) 0.41221(10) 0.0804(6) Uani d . . 1
C C6 -0.1380(2) 0.6705(2) 0.45834(8) 0.0531(4) Uani d . . 1
H H6 -0.230222 0.621902 0.434438 0.064 Uiso calc U R 1
C C5 -0.1501(2) 0.7399(2) 0.51582(9) 0.0575(5) Uani d . . 1
H H5 -0.2523 0.738601 0.530927 0.069 Uiso calc U R 1
C C4 -0.0127(3) 0.8113(2) 0.55131(8) 0.0588(5) Uani d . . 1
H H4 -0.02407 0.856868 0.589997 0.071 Uiso calc U R 1
C C3 0.1418(2) 0.8165(2) 0.53036(8) 0.0527(4) Uani d . . 1
H H3 0.234562 0.864028 0.554273 0.063 Uiso calc U R 1
C C7 0.01580(19) 0.6757(2) 0.43754(7) 0.0439(4) Uani d . . 1
C C9 0.3801(2) 0.8916(2) 0.42398(8) 0.0538(4) Uani d . . 1
C C8 0.06822(19) 0.6034(2) 0.38059(8) 0.0471(4) Uani d . . 1
C C10 0.33703(19) 0.5983(2) 0.33594(7) 0.0441(4) Uani d . . 1
C C11 0.4622(2) 0.4776(2) 0.34424(8) 0.0487(4) Uani d . . 1
H H11 0.481806 0.417042 0.381307 0.058 Uiso calc U R 1
C C12 0.5593(2) 0.4457(2) 0.29769(8) 0.0502(4) Uani d . . 1
H H12 0.645139 0.36558 0.303739 0.06 Uiso calc U R 1
C C13 0.5281(2) 0.5331(2) 0.24256(8) 0.0477(4) Uani d . . 1
C C14 0.4003(2) 0.6519(2) 0.23405(9) 0.0613(5) Uani d . . 1
H H14 0.377933 0.709956 0.196525 0.074 Uiso calc U R 1
C C15 0.3065(2) 0.6847(2) 0.28060(8) 0.0591(5) Uani d . . 1
H H15 0.221586 0.765952 0.274695 0.071 Uiso calc U R 1
C C16 0.7576(2) 0.4037(3) 0.20127(10) 0.0714(6) Uani d . . 1
H H16A 0.723493 0.288474 0.208666 0.107 Uiso calc U R 1
H H16B 0.834795 0.442334 0.235901 0.107 Uiso calc U R 1
H H16C 0.810424 0.406657 0.164382 0.107 Uiso calc U R 1

loop_
_atom_site_aniso_label
_atom_site_aniso_U_11
_atom_site_aniso_U_22
_atom_site_aniso_U_33
_atom_site_aniso_U_12
_atom_site_aniso_U_13
_atom_site_aniso_U_23
F1 0.0515(6) 0.0763(7) 0.0644(7) 0.0139(5) -0.0083(5) 0.0028(5)
C1 0.0406(8) 0.0473(9) 0.0461(9) 0.0011(7) -0.0002(7) -0.0010(7)
N1 0.0394(7) 0.0526(8) 0.0485(8) -0.0011(6) 0.0070(6) -0.0094(6)
O1 0.0521(7) 0.0853(10) 0.0611(8) -0.0093(7) 0.0024(6) -0.0267(7)
O2 0.0729(9) 0.0876(10) 0.0535(8) 0.0243(7) 0.0223(6) 0.0054(7)
C2 0.0463(9) 0.0401(8) 0.0428(8) 0.0001(7) 0.0047(7) 0.0020(7)
N2 0.0822(12) 0.0704(12) 0.0949(14) -0.0212(10) 0.0346(11) -0.0108(10)
C6 0.0460(9) 0.0544(10) 0.0599(11) -0.0022(8) 0.0109(8) -0.0014(8)
C5 0.0587(11) 0.0554(10) 0.0627(11) -0.0001(8) 0.0234(9) 0.0026(9)
C4 0.0771(13) 0.0539(10) 0.0487(10) 0.0009(9) 0.0204(9) -0.0001(8)
C3 0.0614(11) 0.0509(10) 0.0452(9) -0.0053(8) 0.0051(8) -0.0019(7)
C7 0.0433(8) 0.0421(8) 0.0462(9) 0.0002(7) 0.0052(7) -0.0007(7)
C9 0.0487(9) 0.0587(11) 0.0556(10) -0.0066(8) 0.0129(8) -0.0094(8)
C8 0.0431(8) 0.0479(9) 0.0496(9) -0.0003(7) 0.0036(7) -0.0051(7)
C10 0.0407(8) 0.0438(8) 0.0479(9) 0.0006(7) 0.0063(7) -0.0045(7)
C11 0.0501(9) 0.0494(9) 0.0464(9) 0.0054(7) 0.0055(7) 0.0056(7)
C12 0.0452(9) 0.0510(9) 0.0539(10) 0.0109(7) 0.0046(7) 0.0001(8)
C13 0.0486(9) 0.0491(9) 0.0464(9) 0.0035(7) 0.0095(7) -0.0029(7)
C14 0.0721(12) 0.0624(11) 0.0505(10) 0.0211(9) 0.0126(9) 0.0132(9)
C15 0.0617(11) 0.0586(11) 0.0572(11) 0.0239(9) 0.0093(9) 0.0074(9)
C16 0.0592(11) 0.0938(15) 0.0631(12) 0.0173(11) 0.0145(9) -0.0149(11)

loop_
_atom_type_symbol
_atom_type_description
_atom_type_scat_dispersion_real
_atom_type_scat_dispersion_imag
_atom_type_scat_source
C C 0.0033 0.0016 'International Tables Vol C Tables 4.2.6.8 and 6.1.1.4'
H H 0.0000 0.0000 'International Tables Vol C Tables 4.2.6.8 and 6.1.1.4'
F F 0.0171 0.0103 'International Tables Vol C Tables 4.2.6.8 and 6.1.1.4'
N N 0.0061 0.0033 'International Tables Vol C Tables 4.2.6.8 and 6.1.1.4'
O O 0.0106 0.0060 'International Tables Vol C Tables 4.2.6.8 and 6.1.1.4'

loop_
_geom_angle_atom_site_label_1
_geom_angle_atom_site_label_2
_geom_angle_atom_site_label_3
_geom_angle
F1 C1 N1 111.05(13)
F1 C1 C9 104.78(13)
N1 C1 C9 111.81(14)
F1 C1 C2 110.72(13)
N1 C1 C2 104.06(12)
C9 C1 C2 114.58(14)
C8 N1 C1 112.09(13)
C8 N1 C10 124.28(13)
C1 N1 C10 123.14(13)
C13 O2 C16 118.31(15)
C3 C2 C7 121.65(15)
C3 C2 C1 129.62(15)
C7 C2 C1 108.65(13)
C5 C6 C7 117.63(16)
C5 C6 H6 121.2
C7 C6 H6 121.2
C6 C5 C4 121.04(17)
C6 C5 H5 119.5
C4 C5 H5 119.5
C5 C4 C3 121.28(17)
C5 C4 H4 119.4
C3 C4 H4 119.4
C2 C3 C4 117.20(16)
C2 C3 H3 121.4
C4 C3 H3 121.4
C2 C7 C6 121.20(15)
C2 C7 C8 109.04(14)
C6 C7 C8 129.67(15)
N2 C9 C1 178.8(2)
O1 C8 N1 124.51(15)
O1 C8 C7 129.39(15)
N1 C8 C7 106.10(13)
C15 C10 C11 119.51(16)
C15 C10 N1 119.88(14)
C11 C10 N1 120.61(15)
C10 C11 C12 120.40(15)
C10 C11 H11 119.8
C12 C11 H11 119.8
C13 C12 C11 119.65(15)
C13 C12 H12 120.2
C11 C12 H12 120.2
O2 C13 C12 124.86(15)
O2 C13 C14 115.42(15)
C12 C13 C14 119.72(16)
C15 C14 C13 120.34(16)
C15 C14 H14 119.8
C13 C14 H14 119.8
C14 C15 C10 120.36(16)
C14 C15 H15 119.8
C10 C15 H15 119.8
O2 C16 H16A 109.5
O2 C16 H16B 109.5
H16A C16 H16B 109.5
O2 C16 H16C 109.5
H16A C16 H16C 109.5
H16B C16 H16C 109.5

loop_
_geom_bond_atom_site_label_1
_geom_bond_atom_site_label_2
_geom_bond_distance
F1 C1 1.3903(18)
C1 N1 1.427(2)
C1 C9 1.479(2)
C1 C2 1.505(2)
N1 C8 1.394(2)
N1 C10 1.432(2)
O1 C8 1.201(2)
O2 C13 1.362(2)
O2 C16 1.424(2)
C2 C3 1.374(2)
C2 C7 1.377(2)
N2 C9 1.138(2)
C6 C5 1.379(3)
C6 C7 1.381(2)
C6 H6 0.93
C5 C4 1.381(3)
C5 H5 0.93
C4 C3 1.388(3)
C4 H4 0.93
C3 H3 0.93
C7 C8 1.476(2)
C10 C15 1.373(2)
C10 C11 1.377(2)
C11 C12 1.386(2)
C11 H11 0.93
C12 C13 1.374(2)
C12 H12 0.93
C13 C14 1.382(2)
C14 C15 1.370(3)
C14 H14 0.93
C15 H15 0.93
C16 H16A 0.96
C16 H16B 0.96
C16 H16C 0.96
